data_7131642
loop_
_publ_author_name
'Yadav, Suman'
'Kant, Ruchir'
'Kuram, Malleswara Rao'

_publ_section_title
;
 Metal-free transfer hydrogenation/cycloaddition cascade of activated
 quinolines and isoquinolines with tosyl azides.
;
_journal_issue 46
_journal_name_full 'Chemical communications (Cambridge, England)'
_journal_page_first 7088
_journal_page_last 7091
_journal_paper_doi 10.1039/d3cc01430d
_journal_volume 59
_journal_year 2023
_chemical_formula_sum 'C23 H22 N2 O2 S'
_chemical_formula_weight 390.49
_space_group_IT_number 61
_space_group_name_Hall '-P 2ac 2ab'
_space_group_name_H-M_alt 'P b c a'
_symmetry_cell_setting orthorhombic
_symmetry_Int_Tables_number 61
_symmetry_space_group_name_Hall '-P 2ac 2ab'
_symmetry_space_group_name_H-M 'P b c a'
_atom_sites_solution_hydrogens geom
_atom_sites_solution_primary direct
_atom_sites_solution_secondary difmap
_audit_creation_date 2023-01-30
_audit_creation_method SHELXL-97
_audit_update_record
;
2023-05-08 deposited with the CCDC.	2023-05-15 downloaded from the CCDC.
;
_cell_angle_alpha 90.00
_cell_angle_beta 90.00
_cell_angle_gamma 90.00
_cell_formula_units_Z 8
_cell_length_a 15.7372(4)
_cell_length_b 13.4885(2)
_cell_length_c 18.8423(3)
_cell_measurement_reflns_used 10425
_cell_measurement_temperature 293(2)
_cell_measurement_theta_max 76.6920
_cell_measurement_theta_min 3.2900
_cell_volume 3999.68(13)
_computing_cell_refinement 'CrysAlisPro 1.171.42.67a (Rigaku OD, 2022)'
_computing_data_collection 'CrysAlisPro 1.171.42.67a (Rigaku OD, 2022)'
_computing_data_reduction 'CrysAlisPro 1.171.42.67a (Rigaku OD, 2022)'
_computing_molecular_graphics 'SHELXTL (Bruker, 1997)'
_computing_publication_material 'PLATON (Spek, 2003)'
_computing_structure_refinement 'SHELXL-97 (Sheldrick, 1997)'
_computing_structure_solution 'SHELXS-97 (Sheldrick, 1990)'
_diffrn_ambient_temperature 293(2)
_diffrn_detector 'Hybrid Pixel Array Detector'
_diffrn_detector_area_resol_mean 10.0000
_diffrn_detector_type HyPix
_diffrn_measured_fraction_theta_full 0.936
_diffrn_measured_fraction_theta_max 0.937
_diffrn_measurement_device 'four-circle diffractometer'
_diffrn_measurement_device_type 'XtaLAB Synergy, Dualflex, HyPix'
_diffrn_radiation_monochromator mirror
_diffrn_radiation_probe x-ray
_diffrn_radiation_type 'Cu K\a'
_diffrn_radiation_wavelength 1.54184
_diffrn_reflns_av_R_equivalents 0.0275
_diffrn_reflns_av_sigmaI/netI 0.0238
_diffrn_reflns_limit_h_max 19
_diffrn_reflns_limit_h_min -19
_diffrn_reflns_limit_k_max 16
_diffrn_reflns_limit_k_min -10
_diffrn_reflns_limit_l_max 22
_diffrn_reflns_limit_l_min -22
_diffrn_reflns_number 15938
_diffrn_reflns_theta_full 77.81
_diffrn_reflns_theta_max 77.81
_diffrn_reflns_theta_min 4.69
_diffrn_source 'micro-focus sealed X-ray tube'
_diffrn_source_type 'PhotonJet (Cu) X-ray Source'
_exptl_absorpt_coefficient_mu 1.601
_exptl_absorpt_correction_T_max 0.8826
_exptl_absorpt_correction_T_min 0.7837
_exptl_absorpt_correction_type multi-scan
_exptl_absorpt_process_details 'REQAB (Rigaku, 1998)'
_exptl_crystal_colour 'clear colourless'
_exptl_crystal_density_diffrn 1.297
_exptl_crystal_density_method 'not measured'
_exptl_crystal_description block
_exptl_crystal_F_000 1648
_exptl_crystal_size_max 0.16
_exptl_crystal_size_mid 0.10
_exptl_crystal_size_min 0.08
_refine_diff_density_max 0.309
_refine_diff_density_min -0.390
_refine_diff_density_rms 0.036
_refine_ls_extinction_coef 0.00034(8)
_refine_ls_extinction_expression Fc^*^=kFc[1+0.001xFc^2^\l^3^/sin(2\q)]^-1/4^
_refine_ls_extinction_method SHELXL
_refine_ls_goodness_of_fit_ref 1.078
_refine_ls_hydrogen_treatment constr
_refine_ls_matrix_type full
_refine_ls_number_parameters 255
_refine_ls_number_reflns 3992
_refine_ls_number_restraints 0
_refine_ls_restrained_S_all 1.078
_refine_ls_R_factor_all 0.0461
_refine_ls_R_factor_gt 0.0407
_refine_ls_shift/su_max 0.000
_refine_ls_shift/su_mean 0.000
_refine_ls_structure_factor_coef Fsqd
_refine_ls_weighting_details 'calc w=1/[\s^2^(Fo^2^)+(0.0664P)^2^+0.8506P] where P=(Fo^2^+2Fc^2^)/3'
_refine_ls_weighting_scheme calc
_refine_ls_wR_factor_gt 0.1206
_refine_ls_wR_factor_ref 0.1256
_reflns_number_gt 3450
_reflns_number_total 3992
_reflns_threshold_expression >2sigma(I)
_cod_data_source_file d3cc01430d2.cif
_cod_data_source_block xxx_CCDC1
_cod_depositor_comments
;
The following automatic conversions were performed:

data item '_exptl_absorpt_correction_type' value 'Multi-scan' was
changed to 'multi-scan' in accordance with the
/home/data/users/saulius/crontab/automatic-downloads/rss-feeds/RSC/lib/dictionaries/cif_core.dic
dictionary named 'cif_core.dic' version 2.4.2 last updated on
2011-04-26.

data item '_refine_ls_hydrogen_treatment' value 'Constr' was changed
to 'constr' in accordance with the
/home/data/users/saulius/crontab/automatic-downloads/rss-feeds/RSC/lib/dictionaries/cif_core.dic
dictionary named 'cif_core.dic' version 2.4.2 last updated on
2011-04-26.

data item '_symmetry_cell_setting' value 'Orthorhombic' was changed
to 'orthorhombic' in accordance with the
/home/data/users/saulius/crontab/automatic-downloads/rss-feeds/RSC/lib/dictionaries/cif_core.dic
dictionary named 'cif_core.dic' version 2.4.2 last updated on
2011-04-26.

Automatic conversion script
Id: cif_fix_values 8170 2020-07-09 18:12:32Z antanas 

 Adding full bibliography for 7131641--7131642.cif.
;
_cod_database_code 7131642

loop_
_symmetry_equiv_pos_as_xyz
'x, y, z'
'-x+1/2, -y, z+1/2'
'-x, y+1/2, -z+1/2'
'x+1/2, -y+1/2, -z'
'-x, -y, -z'
'x-1/2, y, -z-1/2'
'x, -y-1/2, z-1/2'
'-x-1/2, y-1/2, z'

loop_
_atom_site_label
_atom_site_type_symbol
_atom_site_fract_x
_atom_site_fract_y
_atom_site_fract_z
_atom_site_U_iso_or_equiv
_atom_site_adp_type
_atom_site_occupancy
_atom_site_symmetry_multiplicity
_atom_site_calc_flag
_atom_site_refinement_flags
_atom_site_disorder_assembly
_atom_site_disorder_group
C1 C 0.89324(10) 0.43639(12) 0.47544(9) 0.0495(4) Uani 1 1 d . . .
C2 C 0.93563(12) 0.34935(13) 0.45710(11) 0.0615(4) Uani 1 1 d . . .
H2 H 0.9384 0.3300 0.4098 0.074 Uiso 1 1 calc R . .
C3 C 0.97352(14) 0.29187(16) 0.50860(13) 0.0762(6) Uani 1 1 d . . .
H3 H 1.0028 0.2346 0.4960 0.091 Uiso 1 1 calc R . .
C4 C 0.96792(16) 0.31955(17) 0.57866(13) 0.0860(7) Uani 1 1 d . . .
H4 H 0.9933 0.2807 0.6135 0.103 Uiso 1 1 calc R . .
C5 C 0.92475(15) 0.40474(16) 0.59758(12) 0.0738(6) Uani 1 1 d . . .
H5 H 0.9202 0.4222 0.6452 0.089 Uiso 1 1 calc R . .
C6 C 0.88797(11) 0.46451(12) 0.54572(9) 0.0533(4) Uani 1 1 d . . .
C7 C 0.84372(12) 0.55784(14) 0.56688(9) 0.0610(4) Uani 1 1 d . . .
H7A H 0.8048 0.5427 0.6053 0.073 Uiso 1 1 calc R . .
H7B H 0.8857 0.6038 0.5852 0.073 Uiso 1 1 calc R . .
C8 C 0.79841(9) 0.58182(11) 0.44230(8) 0.0453(3) Uani 1 1 d . . .
C9 C 0.85361(11) 0.49806(12) 0.41866(9) 0.0554(4) Uani 1 1 d . . .
H9A H 0.8199 0.4548 0.3887 0.066 Uiso 1 1 calc R . .
H9B H 0.8988 0.5251 0.3895 0.066 Uiso 1 1 calc R . .
C10 C 0.74568(11) 0.69307(14) 0.53384(9) 0.0569(4) Uani 1 1 d . . .
H10A H 0.7224 0.6794 0.5805 0.068 Uiso 1 1 calc R . .
H10B H 0.6984 0.7021 0.5014 0.068 Uiso 1 1 calc R . .
C11 C 0.79641(11) 0.78775(13) 0.53699(9) 0.0538(4) Uani 1 1 d . . .
C12 C 0.82146(15) 0.82659(16) 0.60167(10) 0.0711(5) Uani 1 1 d . . .
H12 H 0.8068 0.7937 0.6433 0.085 Uiso 1 1 calc R . .
C13 C 0.86763(18) 0.91295(17) 0.60561(14) 0.0869(7) Uani 1 1 d . . .
H13 H 0.8841 0.9377 0.6496 0.104 Uiso 1 1 calc R . .
C14 C 0.88956(16) 0.96280(16) 0.54455(15) 0.0847(7) Uani 1 1 d . . .
H14 H 0.9207 1.0213 0.5470 0.102 Uiso 1 1 calc R . .
C15 C 0.86485(15) 0.92508(15) 0.47940(13) 0.0757(6) Uani 1 1 d . . .
H15 H 0.8792 0.9585 0.4379 0.091 Uiso 1 1 calc R . .
C16 C 0.81917(13) 0.83847(15) 0.47578(10) 0.0646(5) Uani 1 1 d . . .
H16 H 0.8033 0.8135 0.4317 0.077 Uiso 1 1 calc R . .
C17 C 0.66872(10) 0.69870(10) 0.29010(7) 0.0434(3) Uani 1 1 d . . .
C18 C 0.58499(10) 0.66903(11) 0.29319(9) 0.0514(4) Uani 1 1 d . . .
H18 H 0.5715 0.6058 0.3093 0.062 Uiso 1 1 calc R . .
C19 C 0.52135(11) 0.73243(13) 0.27260(10) 0.0592(4) Uani 1 1 d . . .
H19 H 0.4651 0.7115 0.2741 0.071 Uiso 1 1 calc R . .
C20 C 0.54033(14) 0.82740(13) 0.24955(10) 0.0621(5) Uani 1 1 d . . .
C21 C 0.62424(16) 0.85663(12) 0.24866(11) 0.0680(5) Uani 1 1 d . . .
H21 H 0.6376 0.9208 0.2344 0.082 Uiso 1 1 calc R . .
C22 C 0.68878(12) 0.79355(12) 0.26827(9) 0.0577(4) Uani 1 1 d . . .
H22 H 0.7451 0.8145 0.2669 0.069 Uiso 1 1 calc R . .
C23 C 0.4694(2) 0.8961(2) 0.22671(16) 0.1073(10) Uani 1 1 d . . .
H23A H 0.4758 0.9589 0.2500 0.161 Uiso 1 1 calc R . .
H23B H 0.4157 0.8675 0.2393 0.161 Uiso 1 1 calc R . .
H23C H 0.4718 0.9055 0.1762 0.161 Uiso 1 1 calc R . .
N1 N 0.79624(9) 0.60723(10) 0.51051(7) 0.0491(3) Uani 1 1 d . . .
N2 N 0.75131(8) 0.63395(10) 0.39814(8) 0.0516(4) Uani 1 1 d . . .
O1 O 0.82660(9) 0.64350(13) 0.28131(8) 0.0831(5) Uani 1 1 d . . .
O2 O 0.71838(10) 0.51640(9) 0.29733(8) 0.0749(4) Uani 1 1 d . . .
S1 S 0.74895(2) 0.61395(3) 0.31460(2) 0.05060(16) Uani 1 1 d . . .

loop_
_atom_site_aniso_label
_atom_site_aniso_U_11
_atom_site_aniso_U_22
_atom_site_aniso_U_33
_atom_site_aniso_U_23
_atom_site_aniso_U_13
_atom_site_aniso_U_12
C1 0.0438(8) 0.0516(8) 0.0530(9) 0.0076(7) -0.0054(6) -0.0025(6)
C2 0.0565(10) 0.0581(10) 0.0700(11) 0.0054(8) -0.0055(8) 0.0068(8)
C3 0.0751(13) 0.0644(11) 0.0892(15) 0.0137(10) -0.0114(11) 0.0143(10)
C4 0.0973(16) 0.0761(14) 0.0847(15) 0.0269(12) -0.0225(13) 0.0141(12)
C5 0.0839(14) 0.0771(12) 0.0604(11) 0.0162(10) -0.0188(10) -0.0007(11)
C6 0.0515(8) 0.0572(9) 0.0511(9) 0.0090(7) -0.0089(7) -0.0051(7)
C7 0.0696(11) 0.0714(11) 0.0420(8) 0.0038(8) -0.0084(8) 0.0048(9)
C8 0.0437(7) 0.0503(8) 0.0419(8) 0.0008(6) -0.0027(6) -0.0017(6)
C9 0.0595(9) 0.0602(9) 0.0464(8) 0.0011(7) -0.0033(7) 0.0139(8)
C10 0.0519(9) 0.0714(11) 0.0475(9) -0.0069(8) 0.0036(7) 0.0080(8)
C11 0.0556(9) 0.0571(9) 0.0488(8) -0.0058(7) -0.0010(7) 0.0162(7)
C12 0.0902(14) 0.0706(12) 0.0525(10) -0.0086(9) -0.0048(9) 0.0069(11)
C13 0.1120(19) 0.0718(13) 0.0770(15) -0.0193(12) -0.0148(14) 0.0016(13)
C14 0.0882(15) 0.0542(11) 0.1118(19) -0.0092(12) -0.0053(14) 0.0062(10)
C15 0.0875(14) 0.0602(11) 0.0794(14) 0.0097(10) 0.0071(11) 0.0159(10)
C16 0.0770(12) 0.0634(11) 0.0532(10) -0.0021(8) -0.0024(9) 0.0149(9)
C17 0.0498(8) 0.0421(7) 0.0383(7) -0.0010(6) -0.0070(6) -0.0004(6)
C18 0.0537(9) 0.0378(7) 0.0627(10) 0.0033(7) -0.0098(7) -0.0046(6)
C19 0.0501(9) 0.0601(10) 0.0674(11) -0.0019(8) -0.0107(8) 0.0025(7)
C20 0.0789(12) 0.0526(9) 0.0547(9) 0.0007(8) -0.0115(9) 0.0210(9)
C21 0.0980(15) 0.0400(8) 0.0658(11) 0.0126(8) -0.0055(10) -0.0014(9)
C22 0.0633(10) 0.0507(9) 0.0591(10) 0.0073(7) -0.0032(8) -0.0116(8)
C23 0.121(2) 0.0955(18) 0.106(2) 0.0145(15) -0.0161(17) 0.0589(17)
N1 0.0493(7) 0.0569(8) 0.0410(7) -0.0012(6) -0.0027(5) 0.0035(6)
N2 0.0550(8) 0.0568(8) 0.0430(8) -0.0023(6) -0.0070(6) 0.0115(6)
O1 0.0544(7) 0.1328(13) 0.0621(8) 0.0195(8) 0.0083(6) 0.0152(8)
O2 0.0957(10) 0.0506(7) 0.0784(9) -0.0193(6) -0.0310(8) 0.0234(7)
S1 0.0503(2) 0.0591(3) 0.0425(2) -0.00269(16) -0.00640(15) 0.01120(16)

loop_
_atom_type_symbol
_atom_type_description
_atom_type_scat_dispersion_real
_atom_type_scat_dispersion_imag
_atom_type_scat_source
C C 0.0181 0.0091 'International Tables Vol C Tables 4.2.6.8 and 6.1.1.4'
H H 0.0000 0.0000 'International Tables Vol C Tables 4.2.6.8 and 6.1.1.4'
N N 0.0311 0.0180 'International Tables Vol C Tables 4.2.6.8 and 6.1.1.4'
O O 0.0492 0.0322 'International Tables Vol C Tables 4.2.6.8 and 6.1.1.4'
S S 0.3331 0.5567 'International Tables Vol C Tables 4.2.6.8 and 6.1.1.4'

loop_
_geom_angle_atom_site_label_1
_geom_angle_atom_site_label_2
_geom_angle_atom_site_label_3
_geom_angle
_geom_angle_site_symmetry_1
_geom_angle_site_symmetry_3
_geom_angle_publ_flag
C6 C1 C2 119.88(15) . . ?
C6 C1 C9 120.66(15) . . ?
C2 C1 C9 119.46(16) . . ?
C3 C2 C1 120.43(19) . . ?
C3 C2 H2 119.8 . . ?
C1 C2 H2 119.8 . . ?
C4 C3 C2 119.7(2) . . ?
C4 C3 H3 120.1 . . ?
C2 C3 H3 120.1 . . ?
C3 C4 C5 120.35(19) . . ?
C3 C4 H4 119.8 . . ?
C5 C4 H4 119.8 . . ?
C4 C5 C6 120.3(2) . . ?
C4 C5 H5 119.8 . . ?
C6 C5 H5 119.8 . . ?
C1 C6 C5 119.29(18) . . ?
C1 C6 C7 121.06(14) . . ?
C5 C6 C7 119.65(17) . . ?
N1 C7 C6 115.43(14) . . ?
N1 C7 H7A 108.4 . . ?
C6 C7 H7A 108.4 . . ?
N1 C7 H7B 108.4 . . ?
C6 C7 H7B 108.4 . . ?
H7A C7 H7B 107.5 . . ?
N2 C8 N1 117.26(14) . . ?
N2 C8 C9 122.86(14) . . ?
N1 C8 C9 119.87(14) . . ?
C1 C9 C8 116.81(14) . . ?
C1 C9 H9A 108.1 . . ?
C8 C9 H9A 108.1 . . ?
C1 C9 H9B 108.1 . . ?
C8 C9 H9B 108.1 . . ?
H9A C9 H9B 107.3 . . ?
N1 C10 C11 113.07(13) . . ?
N1 C10 H10A 109.0 . . ?
C11 C10 H10A 109.0 . . ?
N1 C10 H10B 109.0 . . ?
C11 C10 H10B 109.0 . . ?
H10A C10 H10B 107.8 . . ?
C12 C11 C16 118.14(18) . . ?
C12 C11 C10 120.42(17) . . ?
C16 C11 C10 121.44(16) . . ?
C13 C12 C11 121.3(2) . . ?
C13 C12 H12 119.4 . . ?
C11 C12 H12 119.4 . . ?
C12 C13 C14 120.1(2) . . ?
C12 C13 H13 120.0 . . ?
C14 C13 H13 120.0 . . ?
C13 C14 C15 119.4(2) . . ?
C13 C14 H14 120.3 . . ?
C15 C14 H14 120.3 . . ?
C16 C15 C14 120.2(2) . . ?
C16 C15 H15 119.9 . . ?
C14 C15 H15 119.9 . . ?
C15 C16 C11 120.87(18) . . ?
C15 C16 H16 119.6 . . ?
C11 C16 H16 119.6 . . ?
C18 C17 C22 120.02(15) . . ?
C18 C17 S1 119.00(11) . . ?
C22 C17 S1 120.98(13) . . ?
C19 C18 C17 120.30(15) . . ?
C19 C18 H18 119.8 . . ?
C17 C18 H18 119.8 . . ?
C18 C19 C20 120.49(17) . . ?
C18 C19 H19 119.8 . . ?
C20 C19 H19 119.8 . . ?
C21 C20 C19 118.36(16) . . ?
C21 C20 C23 121.9(2) . . ?
C19 C20 C23 119.8(2) . . ?
C22 C21 C20 121.82(16) . . ?
C22 C21 H21 119.1 . . ?
C20 C21 H21 119.1 . . ?
C21 C22 C17 118.98(17) . . ?
C21 C22 H22 120.5 . . ?
C17 C22 H22 120.5 . . ?
C20 C23 H23A 109.5 . . ?
C20 C23 H23B 109.5 . . ?
H23A C23 H23B 109.5 . . ?
C20 C23 H23C 109.5 . . ?
H23A C23 H23C 109.5 . . ?
H23B C23 H23C 109.5 . . ?
C8 N1 C7 124.90(14) . . ?
C8 N1 C10 120.33(13) . . ?
C7 N1 C10 114.73(13) . . ?
C8 N2 S1 123.04(12) . . ?
O1 S1 O2 116.20(10) . . ?
O1 S1 N2 111.42(9) . . ?
O2 S1 N2 112.66(9) . . ?
O1 S1 C17 108.42(8) . . ?
O2 S1 C17 107.11(7) . . ?
N2 S1 C17 99.50(7) . . ?

loop_
_geom_bond_atom_site_label_1
_geom_bond_atom_site_label_2
_geom_bond_distance
_geom_bond_site_symmetry_2
_geom_bond_publ_flag
C1 C6 1.380(2) . ?
C1 C2 1.394(2) . ?
C1 C9 1.492(2) . ?
C2 C3 1.378(3) . ?
C2 H2 0.9300 . ?
C3 C4 1.375(3) . ?
C3 H3 0.9300 . ?
C4 C5 1.382(3) . ?
C4 H4 0.9300 . ?
C5 C6 1.393(2) . ?
C5 H5 0.9300 . ?
C6 C7 1.493(3) . ?
C7 N1 1.460(2) . ?
C7 H7A 0.9700 . ?
C7 H7B 0.9700 . ?
C8 N2 1.318(2) . ?
C8 N1 1.330(2) . ?
C8 C9 1.493(2) . ?
C9 H9A 0.9700 . ?
C9 H9B 0.9700 . ?
C10 N1 1.472(2) . ?
C10 C11 1.507(3) . ?
C10 H10A 0.9700 . ?
C10 H10B 0.9700 . ?
C11 C12 1.384(2) . ?
C11 C16 1.388(3) . ?
C12 C13 1.375(3) . ?
C12 H12 0.9300 . ?
C13 C14 1.377(4) . ?
C13 H13 0.9300 . ?
C14 C15 1.385(3) . ?
C14 H14 0.9300 . ?
C15 C16 1.373(3) . ?
C15 H15 0.9300 . ?
C16 H16 0.9300 . ?
C17 C18 1.378(2) . ?
C17 C22 1.380(2) . ?
C17 S1 1.7647(15) . ?
C18 C19 1.373(2) . ?
C18 H18 0.9300 . ?
C19 C20 1.385(3) . ?
C19 H19 0.9300 . ?
C20 C21 1.378(3) . ?
C20 C23 1.513(3) . ?
C21 C22 1.376(3) . ?
C21 H21 0.9300 . ?
C22 H22 0.9300 . ?
C23 H23A 0.9600 . ?
C23 H23B 0.9600 . ?
C23 H23C 0.9600 . ?
N2 S1 1.5974(15) . ?
O1 S1 1.4303(15) . ?
O2 S1 1.4383(14) . ?

loop_
_geom_torsion_atom_site_label_1
_geom_torsion_atom_site_label_2
_geom_torsion_atom_site_label_3
_geom_torsion_atom_site_label_4
_geom_torsion
_geom_torsion_site_symmetry_1
_geom_torsion_site_symmetry_2
_geom_torsion_site_symmetry_3
_geom_torsion_site_symmetry_4
_geom_torsion_publ_flag
C6 C1 C2 C3 -1.0(3) . . . . ?
C9 C1 C2 C3 179.26(18) . . . . ?
C1 C2 C3 C4 1.3(3) . . . . ?
C2 C3 C4 C5 -0.2(4) . . . . ?
C3 C4 C5 C6 -1.3(4) . . . . ?
C2 C1 C6 C5 -0.5(3) . . . . ?
C9 C1 C6 C5 179.24(17) . . . . ?
C2 C1 C6 C7 179.39(16) . . . . ?
C9 C1 C6 C7 -0.9(3) . . . . ?
C4 C5 C6 C1 1.7(3) . . . . ?
C4 C5 C6 C7 -178.2(2) . . . . ?
C1 C6 C7 N1 9.2(2) . . . . ?
C5 C6 C7 N1 -170.95(17) . . . . ?
C6 C1 C9 C8 -8.5(2) . . . . ?
C2 C1 C9 C8 171.18(15) . . . . ?
N2 C8 C9 C1 -171.20(15) . . . . ?
N1 C8 C9 C1 9.6(2) . . . . ?
N1 C10 C11 C12 -105.24(19) . . . . ?
N1 C10 C11 C16 74.9(2) . . . . ?
C16 C11 C12 C13 0.0(3) . . . . ?
C10 C11 C12 C13 -179.9(2) . . . . ?
C11 C12 C13 C14 0.3(4) . . . . ?
C12 C13 C14 C15 -0.1(4) . . . . ?
C13 C14 C15 C16 -0.3(3) . . . . ?
C14 C15 C16 C11 0.5(3) . . . . ?
C12 C11 C16 C15 -0.4(3) . . . . ?
C10 C11 C16 C15 179.49(17) . . . . ?
C22 C17 C18 C19 2.0(3) . . . . ?
S1 C17 C18 C19 -178.20(14) . . . . ?
C17 C18 C19 C20 -1.0(3) . . . . ?
C18 C19 C20 C21 -0.7(3) . . . . ?
C18 C19 C20 C23 179.7(2) . . . . ?
C19 C20 C21 C22 1.6(3) . . . . ?
C23 C20 C21 C22 -178.8(2) . . . . ?
C20 C21 C22 C17 -0.7(3) . . . . ?
C18 C17 C22 C21 -1.1(3) . . . . ?
S1 C17 C22 C21 179.04(14) . . . . ?
N2 C8 N1 C7 179.71(16) . . . . ?
C9 C8 N1 C7 -1.1(2) . . . . ?
N2 C8 N1 C10 -2.6(2) . . . . ?
C9 C8 N1 C10 176.67(15) . . . . ?
C6 C7 N1 C8 -8.4(2) . . . . ?
C6 C7 N1 C10 173.81(15) . . . . ?
C11 C10 N1 C8 -93.23(18) . . . . ?
C11 C10 N1 C7 84.71(18) . . . . ?
N1 C8 N2 S1 178.54(12) . . . . ?
C9 C8 N2 S1 -0.7(2) . . . . ?
C8 N2 S1 O1 -71.01(16) . . . . ?
C8 N2 S1 O2 61.66(16) . . . . ?
C8 N2 S1 C17 174.81(14) . . . . ?
C18 C17 S1 O1 156.86(14) . . . . ?
C22 C17 S1 O1 -23.32(16) . . . . ?
C18 C17 S1 O2 30.74(15) . . . . ?
C22 C17 S1 O2 -149.43(14) . . . . ?
C18 C17 S1 N2 -86.66(14) . . . . ?
C22 C17 S1 N2 93.17(14) . . . . ?
